data_7158138
loop_
_publ_author_name
'Wang, Lu'
'Huang, Yanbing'
'Zhang, Liping'
'Liu, Zhiwen'
'Liu, Wei'
'Xu, Huixin'
'Zhang, Qingbo'
'Zhang, Haibo'
'Yan, Yan'
'Liu, Zhiyong'
'Zhang, Tianyu'
'Zhang, Wenjun'
'Zhang, Changsheng'

_publ_section_title
;
 Structures and absolute configurations of phomalones from the
 coral-associated fungus Parengyodontium album sp. SCSIO 40430.
;
_journal_issue 27
_journal_name_full 'Organic &amp; biomolecular chemistry'
_journal_page_first 6030
_journal_page_last 6037
_journal_paper_doi 10.1039/d1ob00869b
_journal_volume 19
_journal_year 2021
_chemical_formula_moiety '2(C13 H18 O6), H2 O'
_chemical_formula_sum 'C26 H38 O13'
_chemical_formula_weight 558.56
_space_group_crystal_system monoclinic
_space_group_IT_number 15
_space_group_name_Hall '-C 2yc'
_space_group_name_H-M_alt 'C 1 2/c 1'
_atom_sites_solution_hydrogens mixed
_atom_sites_solution_primary dual
_audit_creation_date 2019-03-19
_audit_creation_method
;
Olex2 1.2
(compiled 2018.05.29 svn.r3508 for OlexSys, GUI svn.r5506)
;
_audit_update_record
;
2021-03-22 deposited with the CCDC.	2021-06-21 downloaded from the CCDC.
;
_cell_angle_alpha 90
_cell_angle_beta 100.7810(10)
_cell_angle_gamma 90
_cell_formula_units_Z 8
_cell_length_a 23.3741(4)
_cell_length_b 13.2115(2)
_cell_length_c 17.7270(3)
_cell_measurement_reflns_used 15666
_cell_measurement_temperature 99.9(6)
_cell_measurement_theta_max 73.6780
_cell_measurement_theta_min 4.2090
_cell_volume 5377.60(15)
_computing_cell_refinement 'CrysAlisPro 1.171.39.33c (Rigaku OD, 2017)'
_computing_data_collection 'CrysAlisPro 1.171.39.33c (Rigaku OD, 2017)'
_computing_data_reduction 'CrysAlisPro 1.171.39.33c (Rigaku OD, 2017)'
_computing_molecular_graphics 'Olex2 (Dolomanov et al., 2009)'
_computing_publication_material 'Olex2 (Dolomanov et al., 2009)'
_computing_structure_refinement 'ShelXL (Sheldrick, 2015)'
_computing_structure_solution 'ShelXT (Sheldrick, 2015)'
_diffrn_ambient_environment N~2~
_diffrn_ambient_temperature 99.9(6)
_diffrn_detector 'CCD plate'
_diffrn_measured_fraction_theta_full 1.000
_diffrn_measured_fraction_theta_max 0.985
_diffrn_measurement_details
;
List of Runs (angles in degrees, time in seconds):

  # Type    Start    End  Width  t~exp~   \w     \q     \k     \f   Frames
#--------------------------------------------------------------------------
  1  \w    -33.00  -2.00   0.50    0.50    --    0.00 -82.00  60.00   62
  2  \w    -15.00  59.00   0.50    0.50    --    0.00  38.00  60.00  148
  3  \w      9.00  87.00   0.50    0.50    --    0.00  38.00-120.00  156
  4  \w    -88.00 -14.00   0.50    0.50    --    0.00 -19.00  90.00  148
  5  \w     13.00  49.00   0.50    1.50    --   95.20 -82.00 120.00   72
  6  \w     88.00 126.00   0.50    1.50    --   95.20 -82.00 120.00   76
  7  \w     78.00 184.00   0.50    1.50    --   95.20  44.00 -78.88  212
  8  \w     73.00 100.00   0.50    1.50    --   95.20  61.00 -90.00   54
  9  \w    135.00 184.00   0.50    1.50    --   95.20  77.00  90.00   98
 10  \w      7.00 126.00   0.50    1.50    --   95.20 -82.00  60.00  238
 11  \w     73.00 183.00   0.50    1.50    --   95.20  61.00 -30.00  220
 12  \w      7.00  95.00   0.50    1.50    --   95.20 -61.00-180.00  176
 13  \w      9.00  63.00   0.50    1.50    --   95.20 -61.00 -90.00  108
 14  \w     64.00 112.00   0.50    1.50    --   95.20 -61.00 -90.00   96
 15  \w     66.00 101.00   0.50    1.50    --   95.20 -82.00-180.00   70
 16  \w     16.00 119.00   0.50    1.50    --   95.20 -82.00 -90.00  206
 17  \w     79.00 162.00   0.50    1.50    --   95.20  30.00  60.00  166
 18  \w     10.00 119.00   0.50    1.50    --   95.20 -61.00  60.00  218
 19  \w     79.00 185.00   0.50    1.50    --   95.20  30.00  30.00  212
 20  \w    134.00 172.00   0.50    1.50    --   95.20  71.00 -92.33   76
 21  \w     82.00 107.00   0.50    1.50    --   95.20 -82.00-150.00   50
 22  \w     69.00  96.00   0.50    1.50    --   95.20  71.00 -92.33   54
;
_diffrn_measurement_device 'four-circle diffractometer'
_diffrn_measurement_device_type 'XtaLAB AFC12 (RINC): Kappa single'
_diffrn_measurement_method '\w scans'
_diffrn_orient_matrix_type 'CrysAlisPro convention (1999,Acta A55,543-557)'
_diffrn_orient_matrix_UB_11 -0.0622270000
_diffrn_orient_matrix_UB_12 -0.0359912000
_diffrn_orient_matrix_UB_13 -0.0335943000
_diffrn_orient_matrix_UB_21 0.0237999000
_diffrn_orient_matrix_UB_22 -0.1053429000
_diffrn_orient_matrix_UB_23 -0.0152650000
_diffrn_orient_matrix_UB_31 -0.0077374000
_diffrn_orient_matrix_UB_32 -0.0350252000
_diffrn_orient_matrix_UB_33 0.0803493000
_diffrn_radiation_monochromator mirror
_diffrn_radiation_probe x-ray
_diffrn_radiation_type CuK\a
_diffrn_radiation_wavelength 1.54184
_diffrn_reflns_av_R_equivalents 0.0311
_diffrn_reflns_av_unetI/netI 0.0215
_diffrn_reflns_Laue_measured_fraction_full 1.000
_diffrn_reflns_Laue_measured_fraction_max 0.985
_diffrn_reflns_limit_h_max 29
_diffrn_reflns_limit_h_min -28
_diffrn_reflns_limit_k_max 16
_diffrn_reflns_limit_k_min -16
_diffrn_reflns_limit_l_max 21
_diffrn_reflns_limit_l_min -20
_diffrn_reflns_number 29267
_diffrn_reflns_point_group_measured_fraction_full 1.000
_diffrn_reflns_point_group_measured_fraction_max 0.985
_diffrn_reflns_theta_full 67.684
_diffrn_reflns_theta_max 74.159
_diffrn_reflns_theta_min 3.850
_diffrn_source 'Rotating-anode X-ray tube'
_diffrn_source_type 'Rigaku (Cu) X-ray Source'
_exptl_absorpt_coefficient_mu 0.939
_exptl_absorpt_correction_T_max 1.00000
_exptl_absorpt_correction_T_min 0.77694
_exptl_absorpt_correction_type multi-scan
_exptl_absorpt_process_details
;
CrysAlisPro 1.171.39.33c (Rigaku Oxford Diffraction, 2017)
Empirical absorption correction using spherical harmonics,
 implemented in SCALE3 ABSPACK scaling algorithm.
;
_exptl_crystal_colour 'clear yellow'
_exptl_crystal_colour_lustre clear
_exptl_crystal_colour_primary yellow
_exptl_crystal_density_diffrn 1.380
_exptl_crystal_description block
_exptl_crystal_F_000 2384
_exptl_crystal_size_max 0.1
_exptl_crystal_size_mid 0.05
_exptl_crystal_size_min 0.05
_refine_diff_density_max 0.693
_refine_diff_density_min -0.417
_refine_diff_density_rms 0.059
_refine_ls_extinction_method none
_refine_ls_goodness_of_fit_ref 1.081
_refine_ls_hydrogen_treatment constr
_refine_ls_matrix_type full
_refine_ls_number_parameters 386
_refine_ls_number_reflns 5403
_refine_ls_number_restraints 0
_refine_ls_restrained_S_all 1.081
_refine_ls_R_factor_all 0.0734
_refine_ls_R_factor_gt 0.0701
_refine_ls_shift/su_max 0.000
_refine_ls_shift/su_mean 0.000
_refine_ls_structure_factor_coef Fsqd
_refine_ls_weighting_details 'w=1/[\s^2^(Fo^2^)+(0.0857P)^2^+12.4774P] where P=(Fo^2^+2Fc^2^)/3'
_refine_ls_weighting_scheme calc
_refine_ls_wR_factor_gt 0.1920
_refine_ls_wR_factor_ref 0.1945
_reflns_Friedel_coverage 0.000
_reflns_number_gt 4974
_reflns_number_total 5403
_reflns_threshold_expression 'I > 2\s(I)'
_cod_data_source_file d1ob00869b2.cif
_cod_data_source_block zahngwenjun_sh31-10_collect
_cod_depositor_comments 'Adding full bibliography for 7158134--7158138.cif.'
_cod_database_code 7158138
_shelx_shelxl_version_number 2018/1
_chemical_oxdiff_formula 'C216 H352 N16 O80 '
_shelx_space_group_comment
;
The symmetry employed for this shelxl refinement is uniquely defined
by the following loop, which should always be used as a source of
symmetry information in preference to the above space-group names.
They are only intended as comments.
;
_shelx_estimated_absorpt_t_max 0.955
_shelx_estimated_absorpt_t_min 0.912
_reflns_odcompleteness_completeness 99.96
_reflns_odcompleteness_iscentric 1
_reflns_odcompleteness_theta 66.97
_olex2_refinement_description
;
1. Fixed Uiso
 At 1.2 times of:
  All C(H) groups, All C(H,H) groups, All C(H,H,H,H) groups
 At 1.5 times of:
  All C(H,H,H) groups, All O(H) groups, All O(H,H) groups
2. Others
 Sof(H00a)=Sof(H00i)=Sof(H00j)=Sof(C0)=Sof(H0)=Sof(C1)=Sof(H1a)=Sof(H1b)=
 Sof(H1c)=1-FVAR(1)
 Sof(H00C)=Sof(H00g)=Sof(H00h)=Sof(C011)=Sof(H011)=Sof(C013)=Sof(H01a)=
 Sof(H01b)=Sof(H01c)=FVAR(1)
3.a Free rotating group:
 O00D(H00z,H)
3.b Ternary CH refined with riding coordinates:
 C010(H010), C011(H011), C0(H0)
3.c Secondary CH2 refined with riding coordinates:
 C00R(H00q,H00r), C00S(H00s,H00t), C00U(H00g,H00h), C00U(H00i,H00j), C00W(H00k,
 H00m), C00X(H00n,H00o), C00Z(H00x,H00y)
3.d Aromatic/amide H refined with riding coordinates:
 C00J(H00p), C00L(H00L)
3.e Tetrahedral OH refined with riding coordinates:
 O00C(H00C), O00C(H00a)
3.f Idealised Me refined as rotating group:
 C00T(H00d,H00e,H00f), C00Y(H00u,H00v,H00w), C012(H01d,H01e,H01f), C013(H01a,
 H01b,H01c), C1(H1a,H1b,H1c)
3.g Idealised tetrahedral OH refined as rotating group:
 O002(H002), O004(H004), O005(H005), O007(H007), O008(H008), O009(H009),
 O00B(H00B)
;
_olex2_submission_special_instructions 'No special instructions were received'
_oxdiff_exptl_absorpt_empirical_details
;
Empirical correction (ABSPACK) includes:
- Absorption correction using spherical harmonics
- Frame scaling
;
_oxdiff_exptl_absorpt_empirical_full_max 1.455
_oxdiff_exptl_absorpt_empirical_full_min 0.726

loop_
_space_group_symop_operation_xyz
'x, y, z'
'-x, y, -z+1/2'
'x+1/2, y+1/2, z'
'-x+1/2, y+1/2, -z+1/2'
'-x, -y, -z'
'x, -y, z-1/2'
'-x+1/2, -y+1/2, -z'
'x+1/2, -y+1/2, z-1/2'

loop_
_atom_site_label
_atom_site_type_symbol
_atom_site_fract_x
_atom_site_fract_y
_atom_site_fract_z
_atom_site_U_iso_or_equiv
_atom_site_adp_type
_atom_site_occupancy
_atom_site_site_symmetry_order
_atom_site_calc_flag
_atom_site_refinement_flags_posn
_atom_site_refinement_flags_adp
_atom_site_refinement_flags_occupancy
_atom_site_disorder_assembly
_atom_site_disorder_group
O001 O 0.55318(8) 0.19041(13) 0.68640(10) 0.0392(4) Uani 1 1 d . . . . .
O002 O 0.60360(8) 0.54247(14) 0.71356(11) 0.0422(4) Uani 1 1 d . . . . .
H002 H 0.635573 0.518114 0.731212 0.063 Uiso 1 1 calc GR . . . .
O003 O 0.29344(8) 0.63848(13) 0.42453(10) 0.0400(4) Uani 1 1 d . . . . .
O004 O 0.24315(8) 0.98978(13) 0.40519(11) 0.0425(4) Uani 1 1 d . . . . .
H004 H 0.212324 0.966376 0.382070 0.064 Uiso 1 1 calc GR . . . .
O005 O 0.43438(8) 0.89668(14) 0.50774(12) 0.0449(5) Uani 1 1 d . . . . .
H005 H 0.455361 0.846773 0.517147 0.067 Uiso 1 1 calc GR . . . .
O006 O 0.16939(8) 0.85909(15) 0.35961(11) 0.0450(5) Uani 1 1 d . . . . .
O007 O 0.50795(9) 0.74928(14) 0.55171(12) 0.0463(5) Uani 1 1 d . . . . .
H007 H 0.523491 0.777909 0.591318 0.070 Uiso 1 1 calc GR . . . .
O008 O 0.41782(8) 0.45058(14) 0.58681(11) 0.0424(4) Uani 1 1 d . . . . .
H008 H 0.400022 0.401229 0.566431 0.064 Uiso 1 1 calc GR . . . .
O009 O 0.73218(9) 0.28500(16) 0.88043(12) 0.0484(5) Uani 1 1 d . . . . .
H009 H 0.714896 0.254771 0.909800 0.073 Uiso 1 1 calc GR . . . .
O00A O 0.67638(8) 0.41115(15) 0.76309(12) 0.0497(5) Uani 1 1 d . . . . .
O00B O 0.37948(9) 1.19769(14) 0.39480(12) 0.0474(5) Uani 1 1 d . . . . .
H00B H 0.380332 1.219793 0.351799 0.071 Uiso 1 1 calc GR . . . .
O00C O 0.10796(10) 0.73804(15) 0.24956(12) 0.0560(6) Uani 1 1 d . . . . .
H00C H 0.109433 0.799126 0.257868 0.084 Uiso 0.856(8) 1 calc R . P A 1
H00A H 0.120755 0.788357 0.274130 0.084 Uiso 0.144(8) 1 calc R . P A 2
O00D O 0.35117(10) 0.30031(19) 0.52564(15) 0.0619(6) Uani 1 1 d . . . . .
H00Z H 0.317556 0.300181 0.537545 0.093 Uiso 1 1 d G . . . .
H H 0.350746 0.263134 0.486358 0.093 Uiso 1 1 d G . . . .
C00E C 0.53861(11) 0.28980(18) 0.67383(13) 0.0332(5) Uani 1 1 d . . . . .
C00F C 0.58177(11) 0.36344(19) 0.70287(13) 0.0342(5) Uani 1 1 d . . . . .
C00G C 0.47082(11) 0.42133(19) 0.62440(13) 0.0347(5) Uani 1 1 d . . . . .
C00H C 0.51048(11) 0.49721(19) 0.65173(13) 0.0341(5) Uani 1 1 d . . . . .
C00I C 0.56533(11) 0.46714(19) 0.68951(13) 0.0347(5) Uani 1 1 d . . . . .
C00J C 0.48436(11) 0.31842(19) 0.63492(14) 0.0347(5) Uani 1 1 d . . . . .
H00P H 0.456834 0.269543 0.615703 0.042 Uiso 1 1 calc R . . . .
C00K C 0.30958(11) 0.73647(19) 0.43495(13) 0.0349(5) Uani 1 1 d . . . . .
C00L C 0.36545(11) 0.76497(19) 0.46619(14) 0.0359(5) Uani 1 1 d . . . . .
H00L H 0.393881 0.715740 0.480291 0.043 Uiso 1 1 calc R . . . .
C00M C 0.28197(12) 0.9139(2) 0.42479(14) 0.0376(5) Uani 1 1 d . . . . .
C00N C 0.26501(11) 0.81098(19) 0.41183(14) 0.0358(5) Uani 1 1 d . . . . .
C00O C 0.20542(11) 0.7880(2) 0.37606(14) 0.0373(5) Uani 1 1 d . . . . .
C00P C 0.33840(12) 0.94340(19) 0.45724(14) 0.0383(6) Uani 1 1 d . . . . .
C00Q C 0.38007(11) 0.8672(2) 0.47705(14) 0.0378(5) Uani 1 1 d . . . . .
C00R C 0.51179(12) 0.64193(19) 0.56275(16) 0.0398(6) Uani 1 1 d . . . . .
H00Q H 0.551288 0.620323 0.561680 0.048 Uiso 1 1 calc R . . . .
H00R H 0.486191 0.609042 0.520468 0.048 Uiso 1 1 calc R . . . .
C00S C 0.49552(11) 0.60764(19) 0.63791(14) 0.0377(5) Uani 1 1 d . . . . .
H00S H 0.516471 0.647863 0.679946 0.045 Uiso 1 1 calc R . . . .
H00T H 0.454135 0.617605 0.635801 0.045 Uiso 1 1 calc R . . . .
C00T C 0.33556(12) 0.56237(19) 0.45415(16) 0.0411(6) Uani 1 1 d . . . . .
H00D H 0.365650 0.560984 0.423989 0.062 Uiso 1 1 calc GR . . . .
H00E H 0.316833 0.497471 0.451720 0.062 Uiso 1 1 calc GR . . . .
H00F H 0.352344 0.577794 0.506536 0.062 Uiso 1 1 calc GR . . . .
C00U C 0.18340(12) 0.6831(2) 0.35607(16) 0.0410(6) Uani 1 1 d . . . . .
H00G H 0.190634 0.641209 0.401819 0.049 Uiso 0.856(8) 1 calc R . P A 1
H00H H 0.204424 0.654001 0.319036 0.049 Uiso 0.856(8) 1 calc R . P A 1
H00I H 0.170317 0.656814 0.401054 0.049 Uiso 0.144(8) 1 calc R . P A 2
H00J H 0.216943 0.642929 0.349828 0.049 Uiso 0.144(8) 1 calc R . P A 2
C00V C 0.64052(11) 0.3410(2) 0.74392(15) 0.0396(6) Uani 1 1 d . . . . .
C00W C 0.35380(13) 1.0539(2) 0.46567(16) 0.0431(6) Uani 1 1 d . . . . .
H00K H 0.388163 1.062951 0.505242 0.052 Uiso 1 1 calc R . . . .
H00M H 0.321967 1.091479 0.480345 0.052 Uiso 1 1 calc R . . . .
C00X C 0.36532(12) 1.0919(2) 0.38968(17) 0.0442(6) Uani 1 1 d . . . . .
H00N H 0.397329 1.054273 0.375496 0.053 Uiso 1 1 calc R . . . .
H00O H 0.331073 1.081325 0.350173 0.053 Uiso 1 1 calc R . . . .
C00Y C 0.51067(12) 0.11636(19) 0.65518(16) 0.0427(6) Uani 1 1 d . . . . .
H00U H 0.501108 0.123956 0.600403 0.064 Uiso 1 1 calc GR . . . .
H00V H 0.476230 0.125575 0.676612 0.064 Uiso 1 1 calc GR . . . .
H00W H 0.526125 0.049825 0.667551 0.064 Uiso 1 1 calc GR . . . .
C00Z C 0.66140(12) 0.2358(2) 0.76552(17) 0.0443(6) Uani 1 1 d . . . . .
H00X H 0.657427 0.195035 0.719312 0.053 Uiso 1 1 calc R . . . .
H00Y H 0.636733 0.206223 0.798010 0.053 Uiso 1 1 calc R . . . .
C010 C 0.72435(13) 0.2316(2) 0.80744(18) 0.0487(7) Uani 1 1 d . . . . .
H010 H 0.748804 0.264111 0.775200 0.058 Uiso 1 1 calc R . . . .
C011 C 0.11844(15) 0.6832(2) 0.3226(2) 0.0384(9) Uani 0.856(8) 1 d . . P A 1
H011 H 0.097328 0.716407 0.358622 0.046 Uiso 0.856(8) 1 calc R . P A 1
C012 C 0.74502(15) 0.1248(3) 0.8228(2) 0.0606(8) Uani 1 1 d . . . . .
H01D H 0.784870 0.125238 0.849029 0.091 Uiso 1 1 calc GR . . . .
H01E H 0.742034 0.089177 0.775062 0.091 Uiso 1 1 calc GR . . . .
H01F H 0.721387 0.091729 0.854242 0.091 Uiso 1 1 calc GR . . . .
C013 C 0.09607(15) 0.5766(2) 0.3074(2) 0.0455(9) Uani 0.856(8) 1 d . . P A 1
H01A H 0.055379 0.578482 0.285059 0.068 Uiso 0.856(8) 1 calc GR . P A 1
H01B H 0.101500 0.539713 0.354890 0.068 Uiso 0.856(8) 1 calc GR . P A 1
H01C H 0.117116 0.543869 0.272708 0.068 Uiso 0.856(8) 1 calc GR . P A 1
C0 C 0.1325(9) 0.6575(16) 0.2833(14) 0.048(6) Uani 0.144(8) 1 d . . P A 2
H0 H 0.138810 0.600235 0.250643 0.057 Uiso 0.144(8) 1 calc R . P A 2
C1 C 0.0772(9) 0.6530(18) 0.3245(15) 0.057(7) Uani 0.144(8) 1 d . . P A 2
H1A H 0.078956 0.708175 0.360121 0.086 Uiso 0.144(8) 1 calc GR . P A 2
H1B H 0.077353 0.590050 0.351598 0.086 Uiso 0.144(8) 1 calc GR . P A 2
H1C H 0.042175 0.658071 0.286578 0.086 Uiso 0.144(8) 1 calc GR . P A 2

loop_
_atom_site_aniso_label
_atom_site_aniso_U_11
_atom_site_aniso_U_22
_atom_site_aniso_U_33
_atom_site_aniso_U_23
_atom_site_aniso_U_13
_atom_site_aniso_U_12
O001 0.0415(9) 0.0323(9) 0.0434(10) 0.0046(7) 0.0074(8) -0.0005(7)
O002 0.0458(10) 0.0344(9) 0.0432(10) -0.0035(8) -0.0002(8) -0.0043(8)
O003 0.0440(10) 0.0299(9) 0.0438(10) -0.0040(7) 0.0022(8) 0.0051(7)
O004 0.0466(10) 0.0326(9) 0.0467(10) 0.0014(8) 0.0046(8) 0.0083(8)
O005 0.0429(10) 0.0364(10) 0.0536(11) 0.0068(8) 0.0042(8) -0.0007(8)
O006 0.0439(10) 0.0427(10) 0.0463(10) -0.0014(8) 0.0034(8) 0.0092(8)
O007 0.0439(10) 0.0316(9) 0.0606(12) 0.0047(8) 0.0022(9) -0.0021(8)
O008 0.0388(9) 0.0377(9) 0.0486(11) 0.0033(8) 0.0029(8) 0.0011(8)
O009 0.0467(11) 0.0487(11) 0.0483(11) 0.0015(9) 0.0045(9) 0.0017(9)
O00A 0.0439(10) 0.0439(11) 0.0564(12) 0.0007(9) -0.0031(9) -0.0038(9)
O00B 0.0460(10) 0.0353(10) 0.0594(12) 0.0076(8) 0.0057(9) -0.0048(8)
O00C 0.0757(14) 0.0349(10) 0.0481(11) -0.0003(8) -0.0120(10) 0.0054(10)
O00D 0.0497(12) 0.0609(14) 0.0770(16) -0.0218(12) 0.0171(11) -0.0124(11)
C00E 0.0411(13) 0.0315(12) 0.0290(11) 0.0044(9) 0.0117(9) 0.0017(10)
C00F 0.0382(12) 0.0350(12) 0.0301(11) 0.0003(9) 0.0084(9) -0.0001(10)
C00G 0.0370(12) 0.0381(13) 0.0299(11) 0.0036(10) 0.0087(9) 0.0016(10)
C00H 0.0412(13) 0.0343(12) 0.0282(11) 0.0005(9) 0.0101(9) 0.0000(10)
C00I 0.0414(13) 0.0361(13) 0.0279(11) -0.0012(9) 0.0098(10) -0.0017(10)
C00J 0.0376(12) 0.0351(12) 0.0326(12) 0.0029(10) 0.0096(10) -0.0037(10)
C00K 0.0424(13) 0.0339(12) 0.0290(11) 0.0002(9) 0.0084(10) 0.0040(10)
C00L 0.0413(13) 0.0326(12) 0.0344(12) 0.0038(10) 0.0084(10) 0.0061(10)
C00M 0.0453(14) 0.0356(13) 0.0317(12) 0.0024(10) 0.0071(10) 0.0080(11)
C00N 0.0417(13) 0.0337(12) 0.0318(12) 0.0000(9) 0.0068(10) 0.0056(10)
C00O 0.0422(13) 0.0394(13) 0.0312(12) 0.0027(10) 0.0092(10) 0.0058(11)
C00P 0.0489(14) 0.0314(12) 0.0349(12) 0.0019(10) 0.0082(11) 0.0021(11)
C00Q 0.0422(13) 0.0387(13) 0.0329(12) 0.0034(10) 0.0076(10) 0.0013(11)
C00R 0.0420(13) 0.0294(12) 0.0487(14) 0.0036(10) 0.0100(11) -0.0003(10)
C00S 0.0419(13) 0.0339(13) 0.0377(13) -0.0035(10) 0.0084(10) 0.0017(10)
C00T 0.0461(14) 0.0312(12) 0.0451(14) -0.0012(11) 0.0065(11) 0.0069(11)
C00U 0.0424(14) 0.0387(13) 0.0405(13) 0.0079(11) 0.0041(11) 0.0012(11)
C00V 0.0403(13) 0.0421(14) 0.0363(13) -0.0005(11) 0.0068(10) 0.0019(11)
C00W 0.0498(15) 0.0338(13) 0.0437(14) 0.0007(11) 0.0036(12) 0.0027(11)
C00X 0.0462(14) 0.0331(13) 0.0541(16) 0.0034(11) 0.0114(12) -0.0009(11)
C00Y 0.0492(15) 0.0317(13) 0.0475(15) 0.0021(11) 0.0100(12) -0.0009(11)
C00Z 0.0457(14) 0.0409(14) 0.0452(14) 0.0019(11) 0.0058(12) 0.0041(11)
C010 0.0470(15) 0.0455(16) 0.0525(16) 0.0036(13) 0.0064(13) 0.0059(12)
C011 0.045(2) 0.0328(16) 0.0369(17) 0.0017(13) 0.0052(14) 0.0029(13)
C012 0.0520(17) 0.0518(18) 0.074(2) 0.0053(16) 0.0010(15) 0.0111(14)
C013 0.0481(18) 0.0362(18) 0.0505(19) -0.0012(14) 0.0052(14) -0.0033(14)
C0 0.050(11) 0.043(11) 0.050(13) -0.005(9) 0.009(9) 0.027(9)
C1 0.040(12) 0.054(14) 0.082(16) -0.004(11) 0.021(10) -0.012(10)

loop_
_atom_type_symbol
_atom_type_description
_atom_type_scat_dispersion_real
_atom_type_scat_dispersion_imag
_atom_type_scat_source
C C 0.0181 0.0091 'International Tables Vol C Tables 4.2.6.8 and 6.1.1.4'
H H 0.0000 0.0000 'International Tables Vol C Tables 4.2.6.8 and 6.1.1.4'
O O 0.0492 0.0322 'International Tables Vol C Tables 4.2.6.8 and 6.1.1.4'

loop_
_geom_angle_atom_site_label_1
_geom_angle_atom_site_label_2
_geom_angle_atom_site_label_3
_geom_angle
_geom_angle_site_symmetry_1
_geom_angle_site_symmetry_3
_geom_angle_publ_flag
C00E O001 C00Y 117.5(2) . . ?
C00I O002 H002 109.5 . . ?
C00K O003 C00T 117.8(2) . . ?
C00M O004 H004 109.5 . . ?
C00Q O005 H005 109.5 . . ?
C00R O007 H007 109.5 . . ?
C00G O008 H008 109.5 . . ?
C010 O009 H009 109.5 . . ?
C00X O00B H00B 109.5 . . ?
C011 O00C H00C 109.5 . . ?
C0 O00C H00A 109.5 . . ?
H00Z O00D H 109.4 . . ?
O001 C00E C00F 117.3(2) . . ?
O001 C00E C00J 121.6(2) . . ?
C00J C00E C00F 121.1(2) . . ?
C00E C00F C00I 116.3(2) . . ?
C00E C00F C00V 125.3(2) . . ?
C00I C00F C00V 118.4(2) . . ?
O008 C00G C00H 117.2(2) . . ?
O008 C00G C00J 120.5(2) . . ?
C00H C00G C00J 122.3(2) . . ?
C00G C00H C00S 121.4(2) . . ?
C00I C00H C00G 117.2(2) . . ?
C00I C00H C00S 121.3(2) . . ?
O002 C00I C00F 120.7(2) . . ?
O002 C00I C00H 116.0(2) . . ?
C00H C00I C00F 123.3(2) . . ?
C00E C00J C00G 119.8(2) . . ?
C00E C00J H00P 120.1 . . ?
C00G C00J H00P 120.1 . . ?
O003 C00K C00L 122.6(2) . . ?
O003 C00K C00N 116.6(2) . . ?
C00L C00K C00N 120.8(2) . . ?
C00K C00L H00L 119.7 . . ?
C00K C00L C00Q 120.7(2) . . ?
C00Q C00L H00L 119.7 . . ?
O004 C00M C00N 120.9(2) . . ?
O004 C00M C00P 115.9(2) . . ?
C00P C00M C00N 123.2(2) . . ?
C00K C00N C00O 124.6(2) . . ?
C00M C00N C00K 116.3(2) . . ?
C00M C00N C00O 119.1(2) . . ?
O006 C00O C00N 119.4(2) . . ?
O006 C00O C00U 116.8(2) . . ?
C00N C00O C00U 123.8(2) . . ?
C00M C00P C00Q 117.6(2) . . ?
C00M C00P C00W 120.2(2) . . ?
C00Q C00P C00W 122.1(2) . . ?
O005 C00Q C00L 121.7(2) . . ?
O005 C00Q C00P 117.0(2) . . ?
C00L C00Q C00P 121.3(2) . . ?
O007 C00R H00Q 108.9 . . ?
O007 C00R H00R 108.9 . . ?
O007 C00R C00S 113.3(2) . . ?
H00Q C00R H00R 107.7 . . ?
C00S C00R H00Q 108.9 . . ?
C00S C00R H00R 108.9 . . ?
C00H C00S C00R 110.0(2) . . ?
C00H C00S H00S 109.7 . . ?
C00H C00S H00T 109.7 . . ?
C00R C00S H00S 109.7 . . ?
C00R C00S H00T 109.7 . . ?
H00S C00S H00T 108.2 . . ?
O003 C00T H00D 109.5 . . ?
O003 C00T H00E 109.5 . . ?
O003 C00T H00F 109.5 . . ?
H00D C00T H00E 109.5 . . ?
H00D C00T H00F 109.5 . . ?
H00E C00T H00F 109.5 . . ?
C00O C00U H00G 109.4 . . ?
C00O C00U H00H 109.4 . . ?
C00O C00U H00I 106.5 . . ?
C00O C00U H00J 106.5 . . ?
C00O C00U C011 111.4(2) . . ?
C00O C00U C0 123.4(7) . . ?
H00G C00U H00H 108.0 . . ?
H00I C00U H00J 106.5 . . ?
C011 C00U H00G 109.4 . . ?
C011 C00U H00H 109.4 . . ?
C0 C00U H00I 106.5 . . ?
C0 C00U H00J 106.5 . . ?
O00A C00V C00F 120.3(2) . . ?
O00A C00V C00Z 116.6(2) . . ?
C00F C00V C00Z 123.2(2) . . ?
C00P C00W H00K 110.0 . . ?
C00P C00W H00M 110.0 . . ?
C00P C00W C00X 108.3(2) . . ?
H00K C00W H00M 108.4 . . ?
C00X C00W H00K 110.0 . . ?
C00X C00W H00M 110.0 . . ?
O00B C00X C00W 110.2(2) . . ?
O00B C00X H00N 109.6 . . ?
O00B C00X H00O 109.6 . . ?
C00W C00X H00N 109.6 . . ?
C00W C00X H00O 109.6 . . ?
H00N C00X H00O 108.1 . . ?
O001 C00Y H00U 109.5 . . ?
O001 C00Y H00V 109.5 . . ?
O001 C00Y H00W 109.5 . . ?
H00U C00Y H00V 109.5 . . ?
H00U C00Y H00W 109.5 . . ?
H00V C00Y H00W 109.5 . . ?
C00V C00Z H00X 108.9 . . ?
C00V C00Z H00Y 108.9 . . ?
C00V C00Z C010 113.4(2) . . ?
H00X C00Z H00Y 107.7 . . ?
C010 C00Z H00X 108.9 . . ?
C010 C00Z H00Y 108.9 . . ?
O009 C010 C00Z 111.5(2) . . ?
O009 C010 H010 108.4 . . ?
O009 C010 C012 108.2(3) . . ?
C00Z C010 H010 108.4 . . ?
C012 C010 C00Z 111.9(3) . . ?
C012 C010 H010 108.4 . . ?
O00C C011 C00U 109.5(3) . . ?
O00C C011 H011 109.5 . . ?
O00C C011 C013 108.0(3) . . ?
C00U C011 H011 109.5 . . ?
C013 C011 C00U 110.8(3) . . ?
C013 C011 H011 109.5 . . ?
C010 C012 H01D 109.5 . . ?
C010 C012 H01E 109.5 . . ?
C010 C012 H01F 109.5 . . ?
H01D C012 H01E 109.5 . . ?
H01D C012 H01F 109.5 . . ?
H01E C012 H01F 109.5 . . ?
C011 C013 H01A 109.5 . . ?
C011 C013 H01B 109.5 . . ?
C011 C013 H01C 109.5 . . ?
H01A C013 H01B 109.5 . . ?
H01A C013 H01C 109.5 . . ?
H01B C013 H01C 109.5 . . ?
O00C C0 C00U 113.1(15) . . ?
O00C C0 H0 117.6 . . ?
O00C C0 C1 85.1(15) . . ?
C00U C0 H0 117.6 . . ?
C1 C0 C00U 100.3(17) . . ?
C1 C0 H0 117.6 . . ?
C0 C1 H1A 109.5 . . ?
C0 C1 H1B 109.5 . . ?
C0 C1 H1C 109.5 . . ?
H1A C1 H1B 109.5 . . ?
H1A C1 H1C 109.5 . . ?
H1B C1 H1C 109.5 . . ?

loop_
_geom_bond_atom_site_label_1
_geom_bond_atom_site_label_2
_geom_bond_distance
_geom_bond_site_symmetry_2
_geom_bond_publ_flag
O001 C00E 1.364(3) . ?
O001 C00Y 1.430(3) . ?
O002 H002 0.8200 . ?
O002 C00I 1.353(3) . ?
O003 C00K 1.351(3) . ?
O003 C00T 1.436(3) . ?
O004 H004 0.8200 . ?
O004 C00M 1.353(3) . ?
O005 H005 0.8200 . ?
O005 C00Q 1.342(3) . ?
O006 C00O 1.259(3) . ?
O007 H007 0.8200 . ?
O007 C00R 1.432(3) . ?
O008 H008 0.8200 . ?
O008 C00G 1.349(3) . ?
O009 H009 0.8200 . ?
O009 C010 1.455(4) . ?
O00A C00V 1.253(3) . ?
O00B H00B 0.8200 . ?
O00B C00X 1.435(3) . ?
O00C H00C 0.8200 . ?
O00C H00A 0.8200 . ?
O00C C011 1.464(4) . ?
O00C C0 1.300(19) . ?
O00D H00Z 0.8508 . ?
O00D H 0.8506 . ?
C00E C00F 1.427(3) . ?
C00E C00J 1.378(3) . ?
C00F C00I 1.431(3) . ?
C00F C00V 1.459(4) . ?
C00G C00H 1.390(4) . ?
C00G C00J 1.400(3) . ?
C00H C00I 1.389(4) . ?
C00H C00S 1.510(3) . ?
C00J H00P 0.9300 . ?
C00K C00L 1.372(4) . ?
C00K C00N 1.436(3) . ?
C00L H00L 0.9300 . ?
C00L C00Q 1.397(4) . ?
C00M C00N 1.423(4) . ?
C00M C00P 1.392(4) . ?
C00N C00O 1.451(4) . ?
C00O C00U 1.498(4) . ?
C00P C00Q 1.399(4) . ?
C00P C00W 1.504(4) . ?
C00R H00Q 0.9700 . ?
C00R H00R 0.9700 . ?
C00R C00S 1.521(4) . ?
C00S H00S 0.9700 . ?
C00S H00T 0.9700 . ?
C00T H00D 0.9600 . ?
C00T H00E 0.9600 . ?
C00T H00F 0.9600 . ?
C00U H00G 0.9700 . ?
C00U H00H 0.9700 . ?
C00U H00I 0.9700 . ?
C00U H00J 0.9700 . ?
C00U C011 1.523(4) . ?
C00U C0 1.62(2) . ?
C00V C00Z 1.499(4) . ?
C00W H00K 0.9700 . ?
C00W H00M 0.9700 . ?
C00W C00X 1.509(4) . ?
C00X H00N 0.9700 . ?
C00X H00O 0.9700 . ?
C00Y H00U 0.9600 . ?
C00Y H00V 0.9600 . ?
C00Y H00W 0.9600 . ?
C00Z H00X 0.9700 . ?
C00Z H00Y 0.9700 . ?
C00Z C010 1.520(4) . ?
C010 H010 0.9800 . ?
C010 C012 1.499(4) . ?
C011 H011 0.9800 . ?
C011 C013 1.509(4) . ?
C012 H01D 0.9600 . ?
C012 H01E 0.9600 . ?
C012 H01F 0.9600 . ?
C013 H01A 0.9600 . ?
C013 H01B 0.9600 . ?
C013 H01C 0.9600 . ?
C0 H0 0.9800 . ?
C0 C1 1.60(3) . ?
C1 H1A 0.9600 . ?
C1 H1B 0.9600 . ?
C1 H1C 0.9600 . ?
